data_2218882
loop_
_publ_author_name
'Zheng, Xian-Fu'
'Niu, Cao-Yuan'
'Feng, Cao-Ling'
'Wan, Xin-Sheng'
'Kou, Chun-Hong'

_publ_section_title
<i>catena</i>-Poly[[(2,9-diethoxy-1,10-phenanthroline-\k^2^<i>N</i>,<i>N</i>')cadmium(II)]-di-\m-dicyanamido-\k^4^<i>N</i>^1^:<i>N</i>^5^]
_journal_coeditor_code BH2180
_journal_issue 8
_journal_name_full 'Acta Crystallographica Section E'
_journal_page_first m1037
_journal_page_last m1038
_journal_paper_doi 10.1107/S1600536808021727
_journal_volume 64
_journal_year 2008
_chemical_formula_iupac '[Cd (C2 N3)2 (C16 H16 N2 O2)]'
_chemical_formula_moiety 'C20 H16 Cd N8 O2'
_chemical_formula_sum 'C20 H16 Cd N8 O2'
_chemical_formula_weight 512.81
_chemical_name_systematic
;
<i>catena</i>-Poly[[(2,9-diethoxy-1,10-phenanthroline-
\k^2^<i>N</i>,<i>N</i>')cadmium(II)]-di-\m-dicyanamido-
\k^4^<i>N</i>^1^:<i>N</i>^5^]
;
_space_group_IT_number 15
_symmetry_cell_setting monoclinic
_symmetry_space_group_name_Hall '-C 2yc'
_symmetry_space_group_name_H-M 'C 1 2/c 1'
_atom_sites_solution_hydrogens geom
_atom_sites_solution_primary direct
_atom_sites_solution_secondary difmap
_audit_creation_method SHELXL-97
_cell_angle_alpha 90.00
_cell_angle_beta 106.6760(10)
_cell_angle_gamma 90.00
_cell_formula_units_Z 4
_cell_length_a 14.3605(9)
_cell_length_b 12.4386(8)
_cell_length_c 11.7582(7)
_cell_measurement_temperature 173(2)
_cell_measurement_theta_max 28.99
_cell_measurement_theta_min 2.21
_cell_volume 2012.0(2)
_computing_cell_refinement 'SAINT (Siemens, 1996)'
_computing_data_collection 'SMART (Siemens, 1996)'
_computing_data_reduction 'SAINT (Siemens, 1996)'
_computing_molecular_graphics 'SHELXTL (Sheldrick, 2008)'
_computing_publication_material 'SHELXTL (Sheldrick, 2008)'
_computing_structure_refinement 'SHELXL97 (Sheldrick, 2008)'
_computing_structure_solution 'SHELXS97 (Sheldrick, 2008)'
_diffrn_ambient_temperature 173(2)
_diffrn_measured_fraction_theta_full 0.975
_diffrn_measured_fraction_theta_max 0.975
_diffrn_measurement_device_type 'Siemens SMART CCD area-detector'
_diffrn_measurement_method '\f and \w'
_diffrn_radiation_monochromator graphite
_diffrn_radiation_source 'fine-focus sealed tube'
_diffrn_radiation_type MoK\a
_diffrn_radiation_wavelength 0.71073
_diffrn_reflns_av_R_equivalents 0.0129
_diffrn_reflns_av_sigmaI/netI 0.0146
_diffrn_reflns_limit_h_max 18
_diffrn_reflns_limit_h_min -19
_diffrn_reflns_limit_k_max 16
_diffrn_reflns_limit_k_min -14
_diffrn_reflns_limit_l_max 15
_diffrn_reflns_limit_l_min -15
_diffrn_reflns_number 6910
_diffrn_reflns_theta_full 28.99
_diffrn_reflns_theta_max 28.99
_diffrn_reflns_theta_min 2.21
_exptl_absorpt_coefficient_mu 1.122
_exptl_absorpt_correction_T_max 0.8772
_exptl_absorpt_correction_T_min 0.6150
_exptl_absorpt_correction_type multi-scan
_exptl_absorpt_process_details '(SADABS; Siemens, 1996)'
_exptl_crystal_colour colourless
_exptl_crystal_density_diffrn 1.693
_exptl_crystal_density_method 'not measured'
_exptl_crystal_description block
_exptl_crystal_F_000 1024
_exptl_crystal_size_max 0.48
_exptl_crystal_size_mid 0.22
_exptl_crystal_size_min 0.12
_refine_diff_density_max 0.346
_refine_diff_density_min -0.331
_refine_ls_extinction_method none
_refine_ls_goodness_of_fit_ref 1.043
_refine_ls_hydrogen_treatment constr
_refine_ls_matrix_type full
_refine_ls_number_parameters 142
_refine_ls_number_reflns 2607
_refine_ls_number_restraints 0
_refine_ls_restrained_S_all 1.043
_refine_ls_R_factor_all 0.0204
_refine_ls_R_factor_gt 0.0191
_refine_ls_shift/su_max 0.001
_refine_ls_shift/su_mean 0.000
_refine_ls_structure_factor_coef Fsqd
_refine_ls_weighting_details 'calc w=1/[\s^2^(Fo^2^)+(0.0307P)^2^+0.6141P] where P=(Fo^2^+2Fc^2^)/3'
_refine_ls_weighting_scheme calc
_refine_ls_wR_factor_gt 0.0501
_refine_ls_wR_factor_ref 0.0511
_reflns_number_gt 2481
_reflns_number_total 2607
_reflns_threshold_expression I>2\s(I)
_cod_data_source_file bh2180.cif
_cod_data_source_block I
_cod_original_sg_symbol_H-M 'C 2/c'
_cod_database_code 2218882
_cod_database_fobs_code 2218882

loop_
_symmetry_equiv_pos_as_xyz
'x, y, z'
'-x, y, -z+1/2'
'x+1/2, y+1/2, z'
'-x+1/2, y+1/2, -z+1/2'
'-x, -y, -z'
'x, -y, z-1/2'
'-x+1/2, -y+1/2, -z'
'x+1/2, -y+1/2, z-1/2'

loop_
_atom_site_type_symbol
_atom_site_label
_atom_site_fract_x
_atom_site_fract_y
_atom_site_fract_z
_atom_site_U_iso_or_equiv
_atom_site_adp_type
_atom_site_calc_flag
_atom_site_refinement_flags
_atom_site_occupancy
Cd Cd1 0.0000 0.307814(10) 0.7500 0.03578(6) Uani d S 1
N N1 0.05844(9) 0.15137(10) 0.86539(10) 0.0365(2) Uani d . 1
N N2 -0.11504(13) 0.31300(11) 0.85824(15) 0.0536(4) Uani d . 1
N N3 -0.13259(16) 0.38101(13) 1.04474(15) 0.0721(5) Uani d . 1
N N4 0.08778(13) 0.44432(13) 0.86321(13) 0.0594(4) Uani d . 1
O O1 0.13134(9) 0.24924(10) 1.02404(9) 0.0502(3) Uani d . 1
C C1 0.11272(11) 0.15105(13) 0.97734(13) 0.0404(3) Uani d . 1
C C2 0.14741(12) 0.05560(14) 1.04063(15) 0.0515(4) Uani d . 1
H H2 0.1877 0.0582 1.1203 0.062 Uiso calc R 1
C C3 0.12161(13) -0.03999(14) 0.98457(17) 0.0538(4) Uani d . 1
H H3 0.1445 -0.1051 1.0252 0.065 Uiso calc R 1
C C4 0.06132(12) -0.04351(13) 0.86703(16) 0.0463(3) Uani d . 1
C C5 0.03113(10) 0.05547(11) 0.81033(13) 0.0369(3) Uani d . 1
C C6 0.02939(14) -0.14182(13) 0.80563(18) 0.0570(4) Uani d . 1
H H6 0.0502 -0.2083 0.8444 0.068 Uiso calc R 1
C C7 0.19439(13) 0.26036(16) 1.14355(14) 0.0510(4) Uani d . 1
H H7A 0.2605 0.2345 1.1481 0.061 Uiso calc R 1
H H7B 0.1691 0.2175 1.1992 0.061 Uiso calc R 1
C C8 0.19725(16) 0.37679(18) 1.17551(16) 0.0649(5) Uani d . 1
H H8A 0.2262 0.4179 1.1231 0.097 Uiso calc R 1
H H8B 0.2365 0.3863 1.2581 0.097 Uiso calc R 1
H H8C 0.1310 0.4025 1.1663 0.097 Uiso calc R 1
C C9 -0.12079(12) 0.35044(12) 0.94474(14) 0.0431(3) Uani d . 1
C C10 0.10564(12) 0.52463(13) 0.91050(14) 0.0458(3) Uani d . 1

loop_
_atom_site_aniso_label
_atom_site_aniso_U_11
_atom_site_aniso_U_22
_atom_site_aniso_U_33
_atom_site_aniso_U_12
_atom_site_aniso_U_13
_atom_site_aniso_U_23
Cd1 0.04617(9) 0.02954(8) 0.02878(8) 0.000 0.00622(6) 0.000
N1 0.0399(6) 0.0341(6) 0.0338(6) 0.0023(5) 0.0077(5) 0.0046(5)
N2 0.0593(9) 0.0558(9) 0.0474(8) 0.0004(6) 0.0180(7) -0.0080(6)
N3 0.1294(16) 0.0418(8) 0.0601(10) -0.0173(9) 0.0510(11) -0.0091(7)
N4 0.0826(11) 0.0477(8) 0.0417(7) -0.0154(7) 0.0078(7) -0.0055(6)
O1 0.0608(7) 0.0476(7) 0.0316(5) 0.0014(5) -0.0036(5) 0.0019(4)
C1 0.0405(7) 0.0436(8) 0.0349(7) 0.0025(6) 0.0076(6) 0.0077(6)
C2 0.0524(9) 0.0539(10) 0.0445(8) 0.0078(7) 0.0081(7) 0.0176(7)
C3 0.0557(9) 0.0449(9) 0.0606(10) 0.0115(7) 0.0163(8) 0.0223(8)
C4 0.0481(8) 0.0364(7) 0.0583(9) 0.0058(6) 0.0211(7) 0.0097(7)
C5 0.0387(7) 0.0319(7) 0.0423(7) 0.0009(5) 0.0149(6) 0.0034(5)
C6 0.0689(11) 0.0301(8) 0.0776(12) 0.0042(7) 0.0300(9) 0.0068(7)
C7 0.0488(8) 0.0679(11) 0.0296(7) -0.0070(8) 0.0004(6) 0.0052(7)
C8 0.0750(12) 0.0754(13) 0.0376(8) -0.0053(10) 0.0056(8) -0.0110(8)
C9 0.0521(8) 0.0338(7) 0.0437(8) 0.0000(6) 0.0142(7) 0.0006(6)
C10 0.0589(9) 0.0430(8) 0.0351(7) -0.0022(7) 0.0128(6) 0.0022(6)

loop_
_atom_type_symbol
_atom_type_description
_atom_type_scat_dispersion_real
_atom_type_scat_dispersion_imag
_atom_type_scat_source
C C 0.0033 0.0016 'International Tables Vol C Tables 4.2.6.8 and 6.1.1.4'
H H 0.0000 0.0000 'International Tables Vol C Tables 4.2.6.8 and 6.1.1.4'
Cd Cd -0.8075 1.2024 'International Tables Vol C Tables 4.2.6.8 and 6.1.1.4'
N N 0.0061 0.0033 'International Tables Vol C Tables 4.2.6.8 and 6.1.1.4'
O O 0.0106 0.0060 'International Tables Vol C Tables 4.2.6.8 and 6.1.1.4'

loop_
_geom_angle_atom_site_label_1
_geom_angle_atom_site_label_2
_geom_angle_atom_site_label_3
_geom_angle_site_symmetry_1
_geom_angle_site_symmetry_3
_geom_angle
_geom_angle_publ_flag
N4 Cd1 N4 . 2_556 84.73(9) yes
N4 Cd1 N2 . 2_556 86.54(6) yes
N4 Cd1 N2 2_556 2_556 91.14(6) yes
N4 Cd1 N2 . . 91.14(6) ?
N4 Cd1 N2 2_556 . 86.54(6) ?
N2 Cd1 N2 2_556 . 176.87(7) yes
N4 Cd1 N1 . 2_556 168.02(6) yes
N4 Cd1 N1 2_556 2_556 103.21(5) ?
N2 Cd1 N1 2_556 2_556 84.37(5) ?
N2 Cd1 N1 . 2_556 98.21(5) yes
N4 Cd1 N1 . . 103.21(5) yes
N4 Cd1 N1 2_556 . 168.02(6) ?
N2 Cd1 N1 2_556 . 98.21(5) ?
N2 Cd1 N1 . . 84.37(5) yes
N1 Cd1 N1 2_556 . 70.51(6) yes
C1 N1 C5 . . 118.54(13) ?
C1 N1 Cd1 . . 125.41(10) ?
C5 N1 Cd1 . . 116.03(9) ?
C9 N2 Cd1 . . 137.07(14) ?
C9 N3 C10 . 5_567 122.21(15) ?
C10 N4 Cd1 . . 160.44(17) ?
C1 O1 C7 . . 118.95(13) ?
N1 C1 O1 . . 113.44(13) ?
N1 C1 C2 . . 122.96(15) ?
O1 C1 C2 . . 123.59(14) ?
C3 C2 C1 . . 118.28(15) ?
C3 C2 H2 . . 120.9 ?
C1 C2 H2 . . 120.9 ?
C2 C3 C4 . . 120.65(15) ?
C2 C3 H3 . . 119.7 ?
C4 C3 H3 . . 119.7 ?
C3 C4 C5 . . 117.23(15) ?
C3 C4 C6 . . 122.82(15) ?
C5 C4 C6 . . 119.94(16) ?
N1 C5 C4 . . 122.27(14) ?
N1 C5 C5 . 2_556 118.71(8) ?
C4 C5 C5 . 2_556 119.01(10) ?
C6 C6 C4 2_556 . 121.04(10) ?
C6 C6 H6 2_556 . 119.5 ?
C4 C6 H6 . . 119.5 ?
O1 C7 C8 . . 107.58(15) ?
O1 C7 H7A . . 110.2 ?
C8 C7 H7A . . 110.2 ?
O1 C7 H7B . . 110.2 ?
C8 C7 H7B . . 110.2 ?
H7A C7 H7B . . 108.5 ?
C7 C8 H8A . . 109.5 ?
C7 C8 H8B . . 109.5 ?
H8A C8 H8B . . 109.5 ?
C7 C8 H8C . . 109.5 ?
H8A C8 H8C . . 109.5 ?
H8B C8 H8C . . 109.5 ?
N2 C9 N3 . . 172.45(18) ?
N4 C10 N3 . 5_567 172.66(19) ?

loop_
_geom_bond_atom_site_label_1
_geom_bond_atom_site_label_2
_geom_bond_site_symmetry_2
_geom_bond_distance
_geom_bond_publ_flag
Cd1 N4 . 2.2980(15) yes
Cd1 N4 2_556 2.2980(15) ?
Cd1 N2 2_556 2.3580(16) ?
Cd1 N2 . 2.3580(16) yes
Cd1 N1 2_556 2.3829(12) ?
Cd1 N1 . 2.3829(12) yes
N1 C1 . 1.3234(18) ?
N1 C5 . 1.3602(19) ?
N2 C9 . 1.143(2) ?
N3 C9 . 1.292(2) ?
N3 C10 5_567 1.299(2) ?
N4 C10 . 1.136(2) ?
O1 C1 . 1.334(2) ?
O1 C7 . 1.4434(17) ?
C1 C2 . 1.414(2) ?
C2 C3 . 1.358(3) ?
C2 H2 . 0.9500 ?
C3 C4 . 1.405(3) ?
C3 H3 . 0.9500 ?
C4 C5 . 1.408(2) ?
C4 C6 . 1.427(3) ?
C5 C5 2_556 1.444(3) ?
C6 C6 2_556 1.338(4) ?
C6 H6 . 0.9500 ?
C7 C8 . 1.494(3) ?
C7 H7A . 0.9900 ?
C7 H7B . 0.9900 ?
C8 H8A . 0.9800 ?
C8 H8B . 0.9800 ?
C8 H8C . 0.9800 ?
C10 N3 5_567 1.299(2) ?

loop_
_geom_torsion_atom_site_label_1
_geom_torsion_atom_site_label_2
_geom_torsion_atom_site_label_3
_geom_torsion_atom_site_label_4
_geom_torsion_site_symmetry_1
_geom_torsion_site_symmetry_4
_geom_torsion
N4 Cd1 N1 C1 . . 12.39(13)
N4 Cd1 N1 C1 2_556 . -118.3(2)
N2 Cd1 N1 C1 2_556 . 100.74(12)
N2 Cd1 N1 C1 . . -77.47(12)
N1 Cd1 N1 C1 2_556 . -178.25(15)
N4 Cd1 N1 C5 . . -169.00(10)
N4 Cd1 N1 C5 2_556 . 60.3(3)
N2 Cd1 N1 C5 2_556 . -80.65(10)
N2 Cd1 N1 C5 . . 101.15(10)
N1 Cd1 N1 C5 2_556 . 0.36(7)
N4 Cd1 N2 C9 . . -13.0(2)
N4 Cd1 N2 C9 2_556 . -97.7(2)
N1 Cd1 N2 C9 2_556 . 159.45(19)
N1 Cd1 N2 C9 . . 90.1(2)
N4 Cd1 N4 C10 2_556 . 35.8(4)
N2 Cd1 N4 C10 2_556 . 127.3(4)
N2 Cd1 N4 C10 . . -50.6(4)
N1 Cd1 N4 C10 2_556 . 167.9(3)
N1 Cd1 N4 C10 . . -135.1(4)
C5 N1 C1 O1 . . -177.02(12)
Cd1 N1 C1 O1 . . 1.57(17)
C5 N1 C1 C2 . . 3.1(2)
Cd1 N1 C1 C2 . . -178.36(11)
C7 O1 C1 N1 . . -176.54(14)
C7 O1 C1 C2 . . 3.4(2)
N1 C1 C2 C3 . . -1.7(2)
O1 C1 C2 C3 . . 178.35(15)
C1 C2 C3 C4 . . -0.5(3)
C2 C3 C4 C5 . . 1.3(2)
C2 C3 C4 C6 . . -177.76(17)
C1 N1 C5 C4 . . -2.2(2)
Cd1 N1 C5 C4 . . 179.08(11)
C1 N1 C5 C5 . 2_556 177.68(15)
Cd1 N1 C5 C5 . 2_556 -1.0(2)
C3 C4 C5 N1 . . 0.1(2)
C6 C4 C5 N1 . . 179.14(14)
C3 C4 C5 C5 . 2_556 -179.80(16)
C6 C4 C5 C5 . 2_556 -0.7(2)
C3 C4 C6 C6 . 2_556 178.8(2)
C5 C4 C6 C6 . 2_556 -0.2(3)
C1 O1 C7 C8 . . -176.37(14)
